data_7018961
loop_
_publ_author_name
'Kim, Min'
'Boissonnault, Jake A.'
'Allen, Corinne A.'
'Dau, Phuong V.'
'Cohen, Seth M.'

_publ_section_title
;
 Functional tolerance in an isoreticular series of highly porous
 metal--organic frameworks
;
_journal_issue 20
_journal_name_full 'Dalton Transactions'
_journal_page_first 6277
_journal_paper_doi 10.1039/c2dt30120b
_journal_volume 41
_journal_year 2012
_chemical_formula_sum 'C44 H0 Br0.5 O13 Zn4'
_chemical_formula_weight 1037.88
_chemical_name_systematic
;

?

;
_space_group_IT_number 176
_symmetry_space_group_name_Hall '-P 6c'
_symmetry_space_group_name_H-M 'P 63/m'
_atom_sites_solution_hydrogens geom
_atom_sites_solution_primary direct
_atom_sites_solution_secondary difmap
_audit_creation_method SHELXL-97
_cell_angle_alpha 90.00
_cell_angle_beta 90.00
_cell_angle_gamma 120.00
_cell_formula_units_Z 6
_cell_length_a 41.336(3)
_cell_length_b 41.336(3)
_cell_length_c 17.554(3)
_cell_measurement_reflns_used 9952
_cell_measurement_temperature 200(2)
_cell_measurement_theta_max 17.04
_cell_measurement_theta_min 2.29
_cell_volume 25975(5)
_computing_cell_refinement 'Bruker SMART'
_computing_data_collection 'Bruker SMART'
_computing_data_reduction 'Bruker SAINT'
_computing_molecular_graphics 'Bruker SHELXTL'
_computing_publication_material 'Bruker SHELXTL'
_computing_structure_refinement 'Bruker SHELXTL'
_computing_structure_solution 'Bruker SHELXTL'
_diffrn_ambient_temperature 200(2)
_diffrn_measured_fraction_theta_full 0.995
_diffrn_measured_fraction_theta_max 0.995
_diffrn_measurement_device_type 'CCD area detector'
_diffrn_measurement_method 'phi and omega scans'
_diffrn_radiation_monochromator graphite
_diffrn_radiation_source 'fine-focus sealed tube'
_diffrn_radiation_type MoK\a
_diffrn_radiation_wavelength 0.71073
_diffrn_reflns_av_R_equivalents 0.1426
_diffrn_reflns_av_sigmaI/netI 0.0680
_diffrn_reflns_limit_h_max 47
_diffrn_reflns_limit_h_min -44
_diffrn_reflns_limit_k_max 41
_diffrn_reflns_limit_k_min -49
_diffrn_reflns_limit_l_max 21
_diffrn_reflns_limit_l_min -21
_diffrn_reflns_number 306780
_diffrn_reflns_theta_full 25.44
_diffrn_reflns_theta_max 25.44
_diffrn_reflns_theta_min 0.99
_exptl_absorpt_coefficient_mu 0.678
_exptl_absorpt_correction_T_max 0.9353
_exptl_absorpt_correction_T_min 0.9051
_exptl_absorpt_correction_type semi-empirical
_exptl_absorpt_process_details SADABS
_exptl_crystal_colour colorless
_exptl_crystal_density_diffrn 0.398
_exptl_crystal_density_method 'not measured'
_exptl_crystal_description needle
_exptl_crystal_F_000 3033
_exptl_crystal_size_max 0.15
_exptl_crystal_size_mid 0.10
_exptl_crystal_size_min 0.10
_platon_squeeze_details
;

;
_refine_diff_density_max 1.094
_refine_diff_density_min -0.573
_refine_diff_density_rms 0.069
_refine_ls_extinction_coef 'not measured'
_refine_ls_extinction_method none
_refine_ls_goodness_of_fit_ref 1.050
_refine_ls_hydrogen_treatment constr
_refine_ls_matrix_type full
_refine_ls_number_parameters 176
_refine_ls_number_reflns 16515
_refine_ls_number_restraints 0
_refine_ls_restrained_S_all 1.050
_refine_ls_R_factor_all 0.1190
_refine_ls_R_factor_gt 0.0716
_refine_ls_shift/su_max 0.059
_refine_ls_shift/su_mean 0.006
_refine_ls_structure_factor_coef Fsqd
_refine_ls_weighting_details 'calc w=1/[\s^2^(Fo^2^)+(0.1189P)^2^+0.0000P] where P=(Fo^2^+2Fc^2^)/3'
_refine_ls_weighting_scheme calc
_refine_ls_wR_factor_gt 0.1895
_refine_ls_wR_factor_ref 0.2129
_reflns_number_gt 11001
_reflns_number_total 16515
_reflns_threshold_expression >2sigma(I)
_cod_data_source_file c2dt30120b.txt
_cod_data_source_block UMCM_Br
_cod_original_cell_volume 25976(5)
_cod_original_sg_symbol_H-M P63/m
_cod_original_formula_sum 'C44 H0 Br0.50 O13 Zn4'
_cod_database_code 7018961
_refinement_detail
;

;

loop_
_symmetry_equiv_pos_as_xyz
'x, y, z'
'-y, x-y, z'
'-x+y, -x, z'
'-x, -y, z+1/2'
'y, -x+y, z+1/2'
'x-y, x, z+1/2'
'-x, -y, -z'
'y, -x+y, -z'
'x-y, x, -z'
'x, y, -z-1/2'
'-y, x-y, -z-1/2'
'-x+y, -x, -z-1/2'

loop_
_atom_site_label
_atom_site_type_symbol
_atom_site_fract_x
_atom_site_fract_y
_atom_site_fract_z
_atom_site_U_iso_or_equiv
_atom_site_adp_type
_atom_site_occupancy
_atom_site_symmetry_multiplicity
_atom_site_calc_flag
_atom_site_refinement_flags
_atom_site_disorder_assembly
_atom_site_disorder_group
Zn1 Zn 0.028878(11) 0.400711(11) 0.66021(2) 0.03503(14) Uiso 1 1 d . . .
Zn2 Zn 0.069414(17) 0.477786(17) 0.7500 0.03887(17) Uiso 1 2 d S . .
Zn3 Zn 0.104463(16) 0.425117(16) 0.7500 0.03562(17) Uiso 1 2 d S . .
O1 O 0.05793(9) 0.42665(9) 0.7500 0.0302(7) Uiso 1 2 d S . .
O2 O 0.11006(8) 0.40353(8) 0.65719(16) 0.0584(8) Uiso 1 1 d . . .
O3 O 0.05669(8) 0.38653(8) 0.59412(17) 0.0582(8) Uiso 1 1 d . . .
O4 O 0.04743(8) 0.48773(9) 0.66194(17) 0.0613(8) Uiso 1 1 d . . .
O5 O 0.01674(8) 0.43346(8) 0.60177(17) 0.0613(8) Uiso 1 1 d . . .
O6 O 0.14645(14) 0.47583(14) 0.7500 0.0754(13) Uiso 1 2 d S . .
O7 O 0.12177(13) 0.51259(12) 0.7500 0.0655(12) Uiso 1 2 d S . .
O8 O -0.01683(8) 0.35645(8) 0.68629(17) 0.0593(8) Uiso 1 1 d . . .
C1 C 0.02755(12) 0.46736(12) 0.6104(2) 0.0541(11) Uiso 1 1 d . . .
C2 C 0.01281(12) 0.48387(12) 0.5537(2) 0.0539(11) Uiso 1 1 d . . .
C3B C 0.0141(3) 0.5181(3) 0.5712(6) 0.058(3) Uiso 0.50 1 d P . 2
C4A C 0.0003(3) 0.4671(3) 0.4820(6) 0.064(3) Uiso 0.50 1 d P . 2
Br1 Br 0.0276(2) 0.5444(2) 0.6684(4) 0.0643(19) Uiso 0.06 1 d P A 2
Br3 Br -0.0041(3) 0.4206(3) 0.4421(5) 0.079(2) Uiso 0.06 1 d P B 2
C3A C 0.0283(3) 0.5216(3) 0.5484(6) 0.065(3) Uiso 0.50 1 d P . 1
C4B C -0.0148(3) 0.4618(3) 0.5031(6) 0.060(3) Uiso 0.50 1 d P . 1
Br2 Br -0.0433(3) 0.4072(3) 0.4935(7) 0.103(3) Uiso 0.06 1 d P C 1
Br4 Br 0.0568(3) 0.5604(3) 0.6365(6) 0.089(3) Uiso 0.06 1 d P D 1
C5 C 0.14954(17) 0.50753(17) 0.7500 0.0520(15) Uiso 1 2 d S . .
C12 C 0.2978(2) 0.6358(2) 0.7500 0.076(2) Uiso 1 2 d S . .
C13 C 0.3028(2) 0.6723(2) 0.7500 0.077(2) Uiso 1 2 d S . .
H13 H 0.2818 0.6758 0.7500 0.092 Uiso 1 2 calc SR . .
C14 C 0.09000(12) 0.39234(11) 0.5986(2) 0.0493(10) Uiso 1 1 d . . .
C15 C 0.10570(12) 0.38596(12) 0.5281(2) 0.0526(11) Uiso 1 1 d . . .
C16 C 0.14287(15) 0.39694(14) 0.5248(3) 0.0752(14) Uiso 1 1 d . . .
H16 H 0.1582 0.4070 0.5686 0.090 Uiso 1 1 calc R . .
C17 C 0.15849(16) 0.39317(15) 0.4552(3) 0.0834(16) Uiso 1 1 d . . .
H17 H 0.1844 0.4012 0.4526 0.100 Uiso 1 1 calc R . .
C18 C 0.13654(14) 0.37807(14) 0.3922(3) 0.0685(13) Uiso 1 1 d . . .
C19 C 0.09894(16) 0.36516(16) 0.3984(3) 0.0849(16) Uiso 1 1 d . . .
H19 H 0.0832 0.3534 0.3558 0.102 Uiso 1 1 calc R . .
C20 C 0.08315(16) 0.36910(15) 0.4672(3) 0.0811(15) Uiso 1 1 d . . .
H20 H 0.0571 0.3600 0.4707 0.097 Uiso 1 1 calc R . .
C21 C 0.15308(14) 0.37488(14) 0.3200(3) 0.0698(14) Uiso 1 1 d . . .
C22 C 0.1363(2) 0.3760(2) 0.2500 0.073(2) Uiso 1 2 d S . .
H22 H 0.1140 0.3774 0.2500 0.088 Uiso 1 2 calc SR . .
C23 C 0.18564(14) 0.37275(13) 0.3192(3) 0.0677(13) Uiso 1 1 d . . .
H23 H 0.1969 0.3721 0.3659 0.081 Uiso 1 1 calc R . .
C24 C -0.03091(15) 0.34212(16) 0.7500 0.0442(13) Uiso 1 2 d S . .
C25 C -0.06582(17) 0.30577(17) 0.7500 0.0529(15) Uiso 1 2 d S . .
C26A C -0.0766(3) 0.2818(2) 0.6889(5) 0.057(2) Uiso 0.50 1 d P E 2
H26A H -0.0606 0.2885 0.6458 0.068 Uiso 0.50 1 calc PR E 2
C26B C -0.1093(2) 0.2487(2) 0.6882(5) 0.054(2) Uiso 0.50 1 d P E 2
H26B H -0.1157 0.2329 0.6450 0.064 Uiso 0.50 1 calc PR E 2
C27A C -0.0892(2) 0.2956(2) 0.6862(5) 0.050(2) Uiso 0.50 1 d P E 1
H27A H -0.0822 0.3119 0.6435 0.060 Uiso 0.50 1 calc PR E 1
C27B C -0.1224(2) 0.2622(2) 0.6850(5) 0.050(2) Uiso 0.50 1 d P E 1
H27B H -0.1379 0.2552 0.6411 0.060 Uiso 0.50 1 calc PR E 1
C28 C -0.13363(19) 0.23786(19) 0.7500 0.0627(17) Uiso 1 2 d S . .
C29 C 0.20196(19) 0.37159(19) 0.2500 0.0638(17) Uiso 1 2 d S . .
C6 C 0.18745(19) 0.54042(19) 0.7500 0.0648(18) Uiso 1 2 d S . .
C9 C 0.2587(2) 0.6023(2) 0.7500 0.084(2) Uiso 1 2 d S . .
C7 C 0.1925(4) 0.5748(4) 0.7500 0.058(3) Uiso 0.50 2 d SP . .
C8 C 0.2270(4) 0.6045(4) 0.7500 0.071(4) Uiso 0.50 2 d SP . .
C11 C 0.2180(4) 0.5377(4) 0.7193(7) 0.037(3) Uiso 0.25 1 d P . .
C10 C 0.2511(3) 0.5679(3) 0.7182(6) 0.078(3) Uiso 0.50 1 d P . .

loop_
_atom_type_symbol
_atom_type_description
_atom_type_scat_dispersion_real
_atom_type_scat_dispersion_imag
_atom_type_scat_source
C C 0.0033 0.0016 'International Tables Vol C Tables 4.2.6.8 and 6.1.1.4'
H H 0.0000 0.0000 'International Tables Vol C Tables 4.2.6.8 and 6.1.1.4'
O O 0.0106 0.0060 'International Tables Vol C Tables 4.2.6.8 and 6.1.1.4'
Zn Zn 0.2839 1.4301 'International Tables Vol C Tables 4.2.6.8 and 6.1.1.4'
Br Br -0.2901 2.4595 'International Tables Vol C Tables 4.2.6.8 and 6.1.1.4'

loop_
_geom_angle_atom_site_label_1
_geom_angle_atom_site_label_2
_geom_angle_atom_site_label_3
_geom_angle
_geom_angle_site_symmetry_1
_geom_angle_site_symmetry_3
O8 Zn1 O3 107.95(13) . .
O8 Zn1 O1 112.01(12) . .
O3 Zn1 O1 111.02(12) . .
O8 Zn1 O5 108.35(13) . .
O3 Zn1 O5 107.15(13) . .
O1 Zn1 O5 110.18(13) . .
O8 Zn1 Zn1 76.17(9) . 10_557
O3 Zn1 Zn1 127.18(9) . 10_557
O1 Zn1 Zn1 35.93(8) . 10_557
O5 Zn1 Zn1 121.67(9) . 10_557
O7 Zn2 O1 113.12(17) . .
O7 Zn2 O4 108.39(12) . 10_557
O1 Zn2 O4 110.44(10) . 10_557
O7 Zn2 O4 108.39(12) . .
O1 Zn2 O4 110.44(10) . .
O4 Zn2 O4 105.77(18) 10_557 .
O2 Zn3 O2 115.51(18) . 10_557
O2 Zn3 O6 104.52(12) . .
O2 Zn3 O6 104.52(12) 10_557 .
O2 Zn3 O1 111.27(10) . .
O2 Zn3 O1 111.28(10) 10_557 .
O6 Zn3 O1 109.12(17) . .
Zn2 O1 Zn1 110.55(10) . 10_557
Zn2 O1 Zn1 110.55(10) . .
Zn1 O1 Zn1 108.15(15) 10_557 .
Zn2 O1 Zn3 109.26(15) . .
Zn1 O1 Zn3 109.15(10) 10_557 .
Zn1 O1 Zn3 109.15(10) . .
C14 O2 Zn3 130.8(3) . .
C14 O3 Zn1 131.3(3) . .
C1 O4 Zn2 131.7(3) . .
C1 O5 Zn1 130.0(3) . .
C5 O6 Zn3 134.3(4) . .
C5 O7 Zn2 131.0(4) . .
C24 O8 Zn1 131.5(3) . .
O4 C1 O5 126.8(4) . .
O4 C1 C2 117.5(4) . .
O5 C1 C2 115.6(4) . .
C3A C2 C4B 118.4(7) . .
C3A C2 C4A 110.5(7) . .
C4B C2 C4A 27.6(5) . .
C3A C2 C3B 27.5(5) . .
C4B C2 C3B 114.0(7) . .
C4A C2 C3B 120.4(7) . .
C3A C2 C1 120.1(6) . .
C4B C2 C1 121.4(6) . .
C4A C2 C1 120.2(6) . .
C3B C2 C1 119.2(5) . .
C4A C3B C2 118.4(8) 7_566 .
C4A C3B Br1 113.9(8) 7_566 .
C2 C3B Br1 127.1(7) . .
C3B C4A C2 120.9(9) 7_566 .
C3B C4A Br3 109.7(8) 7_566 .
C2 C4A Br3 129.2(7) . .
C2 C3A C4B 121.8(9) . 7_566
C2 C3A Br4 125.7(7) . .
C4B C3A Br4 107.9(8) 7_566 .
C2 C4B C3A 119.6(9) . 7_566
C2 C4B Br2 129.9(8) . .
C3A C4B Br2 110.4(8) 7_566 .
O6 C5 O7 123.1(6) . .
O6 C5 C6 118.1(6) . .
O7 C5 C6 118.8(6) . .
C13 C12 C13 120.7(9) 2_665 .
C13 C12 C9 119.7(8) 2_665 .
C13 C12 C9 119.6(8) . .
C12 C13 C12 119.3(9) 3_565 .
O2 C14 O3 124.9(4) . .
O2 C14 C15 118.9(4) . .
O3 C14 C15 116.2(4) . .
C20 C15 C16 120.3(5) . .
C20 C15 C14 119.9(4) . .
C16 C15 C14 119.7(4) . .
C15 C16 C17 119.7(5) . .
C18 C17 C16 120.6(5) . .
C17 C18 C19 118.5(5) . .
C17 C18 C21 120.2(5) . .
C19 C18 C21 121.2(5) . .
C18 C19 C20 121.2(6) . .
C15 C20 C19 119.4(5) . .
C23 C21 C22 119.7(5) . .
C23 C21 C18 121.4(5) . .
C22 C21 C18 118.8(5) . .
C21 C22 C21 119.4(7) 10_556 .
C21 C23 C29 120.5(5) . .
O8 C24 O8 124.6(5) 10_557 .
O8 C24 C25 117.7(3) 10_557 .
O8 C24 C25 117.7(3) . .
C26A C25 C26A 102.6(9) 10_557 .
C26A C25 C27A 40.0(4) 10_557 10_557
C26A C25 C27A 118.8(7) . 10_557
C26A C25 C27A 118.8(7) 10_557 .
C26A C25 C27A 40.0(4) . .
C27A C25 C27A 106.3(8) 10_557 .
C26A C25 C24 122.3(5) 10_557 .
C26A C25 C24 122.3(5) . .
C27A C25 C24 118.9(5) 10_557 .
C27A C25 C24 118.9(5) . .
C26B C26A C25 122.1(8) . .
C26A C26B C28 120.9(8) . .
C27B C27A C25 120.3(8) . .
C27A C27B C28 120.1(8) . .
C26B C28 C26B 102.5(9) 10_557 .
C26B C28 C27B 117.7(7) 10_557 .
C26B C28 C27B 39.2(4) . .
C26B C28 C27B 39.2(4) 10_557 10_557
C26B C28 C27B 117.7(7) . 10_557
C27B C28 C27B 105.3(8) . 10_557
C26B C28 C29 121.6(5) 10_557 9_556
C26B C28 C29 121.6(5) . 9_556
C27B C28 C29 120.7(5) . 9_556
C27B C28 C29 120.7(5) 10_557 9_556
C23 C29 C23 120.1(7) . 10_556
C23 C29 C28 119.9(3) . 8_556
C23 C29 C28 119.9(3) 10_556 8_556
C7 C6 C11 114.3(9) . .
C7 C6 C11 114.3(9) . 10_557
C11 C6 C11 44.4(11) . 10_557
C7 C6 C5 120.8(8) . .
C11 C6 C5 120.0(8) . .
C11 C6 C5 120.0(8) 10_557 .
C8 C9 C10 109.5(9) . 10_557
C8 C9 C10 109.5(9) . .
C10 C9 C10 46.7(8) 10_557 .
C8 C9 C12 124.1(9) . .
C10 C9 C12 121.3(8) 10_557 .
C10 C9 C12 121.3(8) . .
C6 C7 C8 120.5(12) . .
C9 C8 C7 123.8(13) . .
C11 C11 C10 90.9(7) 10_557 .
C11 C11 C6 67.8(5) 10_557 .
C10 C11 C6 118.3(11) . .
C11 C11 C10 50.1(6) 10_557 10_557
C10 C11 C10 40.8(8) . 10_557
C6 C11 C10 96.7(9) . 10_557
C10 C10 C11 89.1(7) 10_557 .
C10 C10 C9 66.6(4) 10_557 .
C11 C10 C9 123.5(11) . .
C10 C10 C11 50.1(5) 10_557 10_557
C11 C10 C11 39.0(10) . 10_557
C9 C10 C11 100.0(8) . 10_557

loop_
_geom_bond_atom_site_label_1
_geom_bond_atom_site_label_2
_geom_bond_distance
_geom_bond_site_symmetry_2
Zn1 O8 1.916(3) .
Zn1 O3 1.920(3) .
Zn1 O1 1.9466(19) .
Zn1 O5 1.954(3) .
Zn1 Zn1 3.1525(10) 10_557
Zn2 O7 1.908(5) .
Zn2 O1 1.921(3) .
Zn2 O4 1.938(3) 10_557
Zn2 O4 1.939(3) .
Zn3 O2 1.926(3) .
Zn3 O2 1.926(3) 10_557
Zn3 O6 1.941(5) .
Zn3 O1 1.956(3) .
O1 Zn1 1.9465(19) 10_557
O2 C14 1.255(5) .
O3 C14 1.276(5) .
O4 C1 1.229(5) .
O5 C1 1.249(5) .
O6 C5 1.251(7) .
O7 C5 1.265(7) .
O8 C24 1.263(4) .
C1 C2 1.498(6) .
C2 C3A 1.362(11) .
C2 C4B 1.371(11) .
C2 C4A 1.403(11) .
C2 C3B 1.422(11) .
C3B C4A 1.404(13) 7_566
C3B Br1 1.948(13) .
C4A C3B 1.404(13) 7_566
C4A Br3 1.968(14) .
C3A C4B 1.407(14) 7_566
C3A Br4 2.112(15) .
C4B C3A 1.407(14) 7_566
C4B Br2 1.964(15) .
C5 C6 1.474(9) .
C12 C13 1.357(9) 2_665
C12 C13 1.416(9) .
C12 C9 1.516(11) .
C13 C12 1.357(9) 3_565
C14 C15 1.482(6) .
C15 C20 1.359(7) .
C15 C16 1.369(6) .
C16 C17 1.426(7) .
C17 C18 1.368(7) .
C18 C19 1.372(7) .
C18 C21 1.476(7) .
C19 C20 1.421(7) .
C21 C23 1.392(7) .
C21 C22 1.424(6) .
C22 C21 1.424(6) 10_556
C23 C29 1.402(6) .
C24 O8 1.263(4) 10_557
C24 C25 1.474(8) .
C25 C26A 1.375(9) 10_557
C25 C26A 1.375(9) .
C25 C27A 1.401(9) 10_557
C25 C27A 1.401(9) .
C26A C26B 1.361(11) .
C26B C28 1.391(9) .
C27A C27B 1.377(11) .
C27B C28 1.435(9) .
C28 C26B 1.391(9) 10_557
C28 C27B 1.435(9) 10_557
C28 C29 1.486(9) 9_556
C29 C23 1.402(6) 10_556
C29 C28 1.486(9) 8_556
C6 C7 1.329(14) .
C6 C11 1.427(15) .
C6 C11 1.427(15) 10_557
C9 C8 1.359(15) .
C9 C10 1.409(11) 10_557
C9 C10 1.409(11) .
C7 C8 1.339(18) .
C11 C11 1.08(3) 10_557
C11 C10 1.314(16) .
C11 C10 1.712(16) 10_557
C10 C10 1.12(2) 10_557
C10 C11 1.712(16) 10_557

loop_
_platon_squeeze_void_nr
_platon_squeeze_void_average_x
_platon_squeeze_void_average_y
_platon_squeeze_void_average_z
_platon_squeeze_void_volume
_platon_squeeze_void_count_electrons
_platon_squeeze_void_content
1 -0.007 -0.003 -0.005 20408 6187 ' '
